data_1518309
loop_
_publ_author_name
'Zhou, Tianhua'
'Wang, Danping'
'Chun-Kiat Goh, Simon'
'Hong, Jindui'
'Han, Jianyu'
'Mao, Jianggao'
'Xu, Rong'

_publ_section_title
;
 Bio-inspired organic cobalt(ii) phosphonates toward water oxidation
;
_journal_issue 2
_journal_name_full 'Energy Environ. Sci.'
_journal_page_first 526
_journal_paper_doi 10.1039/C4EE03234A
_journal_volume 8
_journal_year 2015
_chemical_formula_sum 'C12 H26 Co3 N2 O14 P2'
_chemical_formula_weight 661.08
_chemical_name_systematic
; 
 ? 
;
_space_group_IT_number 15
_symmetry_cell_setting monoclinic
_symmetry_space_group_name_Hall '-C 2yc'
_symmetry_space_group_name_H-M 'C 1 2/c 1'
_atom_sites_solution_hydrogens geom
_atom_sites_solution_primary direct
_atom_sites_solution_secondary difmap
_audit_creation_method SHELXL-97
_cell_angle_alpha 90.00
_cell_angle_beta 98.983(5)
_cell_angle_gamma 90.00
_cell_formula_units_Z 8
_cell_length_a 23.446(10)
_cell_length_b 9.956(4)
_cell_length_c 19.018(8)
_cell_measurement_reflns_used 4809
_cell_measurement_temperature 293(2)
_cell_measurement_theta_max 27.4895
_cell_measurement_theta_min 2.5363
_cell_volume 4385(3)
_computing_data_collection Mercury70
_computing_data_reduction 'Lp corrections applied'
_computing_structure_refinement 'SHELXL-97 (Sheldrick, 1997)'
_computing_structure_solution 'SHELXS-97 (Sheldrick, 1990)'
_diffrn_ambient_temperature 293(2)
_diffrn_measured_fraction_theta_full 0.996
_diffrn_measured_fraction_theta_max 0.996
_diffrn_measurement_device_type 'Mercury70 (2x2 bin mode)'
_diffrn_measurement_method CCD_Profile_fitting
_diffrn_radiation_monochromator graphite
_diffrn_radiation_source 'fine-focus sealed tube'
_diffrn_radiation_type MoK\a
_diffrn_radiation_wavelength 0.71073
_diffrn_reflns_av_R_equivalents 0.0427
_diffrn_reflns_av_sigmaI/netI 0.0520
_diffrn_reflns_limit_h_max 30
_diffrn_reflns_limit_h_min -30
_diffrn_reflns_limit_k_max 12
_diffrn_reflns_limit_k_min -12
_diffrn_reflns_limit_l_max 24
_diffrn_reflns_limit_l_min -22
_diffrn_reflns_number 16701
_diffrn_reflns_theta_full 27.49
_diffrn_reflns_theta_max 27.49
_diffrn_reflns_theta_min 2.54
_exptl_absorpt_coefficient_mu 2.463
_exptl_absorpt_correction_T_max 1.000
_exptl_absorpt_correction_T_min 0.9271
_exptl_absorpt_correction_type multi-scan
_exptl_crystal_colour purple
_exptl_crystal_density_diffrn 2.003
_exptl_crystal_density_method 'not measured'
_exptl_crystal_description block
_exptl_crystal_F_000 2680
_exptl_crystal_size_max 0.2
_exptl_crystal_size_mid 0.1
_exptl_crystal_size_min 0.08
_refine_diff_density_max 1.415
_refine_diff_density_min -0.747
_refine_diff_density_rms 0.117
_refine_ls_extinction_method none
_refine_ls_goodness_of_fit_ref 1.080
_refine_ls_hydrogen_treatment constr
_refine_ls_matrix_type full
_refine_ls_number_parameters 292
_refine_ls_number_reflns 5013
_refine_ls_number_restraints 0
_refine_ls_restrained_S_all 1.080
_refine_ls_R_factor_all 0.0647
_refine_ls_R_factor_gt 0.0462
_refine_ls_shift/su_max 0.001
_refine_ls_shift/su_mean 0.000
_refine_ls_structure_factor_coef Fsqd
_refine_ls_weighting_details 'calc w=1/[\s^2^(Fo^2^)+(0.0354P)^2^+21.1676P] where P=(Fo^2^+2Fc^2^)/3'
_refine_ls_weighting_scheme calc
_refine_ls_wR_factor_gt 0.0939
_refine_ls_wR_factor_ref 0.1047
_reflns_number_gt 3994
_reflns_number_total 5013
_reflns_threshold_expression >2sigma(I)
_cod_data_source_file c4ee03234a2.cif
_cod_data_source_block 1
_cod_depositor_comments
;
The following automatic conversions were performed:

'_exptl_absorpt_correction_type' value 'Multi-scan' changed to
'multi-scan' according to
/usr/data/users/saulius/crontab/automatic-downloads/rss-feeds/RSC/lib/dictionaries/cif_core.dic
dictionary named 'cif_core.dic' version 2.4.2 from 2011-04-26.

Automatic conversion script
Id: cif_fix_values 2935 2014-11-11 08:27:57Z andrius 

 Adding full bibliography for 1518309.cif.
;
_cod_original_sg_symbol_H-M C2/c
_cod_database_code 1518309

loop_
_symmetry_equiv_pos_as_xyz
'x, y, z'
'-x, y, -z+1/2'
'x+1/2, y+1/2, z'
'-x+1/2, y+1/2, -z+1/2'
'-x, -y, -z'
'x, -y, z-1/2'
'-x+1/2, -y+1/2, -z'
'x+1/2, -y+1/2, z-1/2'

loop_
_atom_site_label
_atom_site_type_symbol
_atom_site_fract_x
_atom_site_fract_y
_atom_site_fract_z
_atom_site_U_iso_or_equiv
_atom_site_adp_type
_atom_site_occupancy
_atom_site_symmetry_multiplicity
_atom_site_calc_flag
_atom_site_refinement_flags
Co1 Co 0.44233(2) 0.22813(5) 0.28847(3) 0.01730(14) Uani 1 1 d .
Co2 Co 0.43901(2) 0.45684(5) 0.02041(3) 0.01796(14) Uani 1 1 d .
Co3 Co 0.49402(2) -0.04320(5) 0.41628(3) 0.01957(14) Uani 1 1 d .
P1 P 0.42237(4) 0.18888(10) 0.12218(5) 0.0165(2) Uani 1 1 d .
P2 P 0.44205(4) 0.74732(9) -0.03766(5) 0.0155(2) Uani 1 1 d .
O1 O 0.41372(12) 0.2779(3) 0.05703(15) 0.0235(6) Uani 1 1 d .
O2 O 0.46796(11) 0.2388(3) 0.18406(14) 0.0191(6) Uani 1 1 d .
O3 O 0.43200(12) 0.0436(3) 0.10401(16) 0.0235(6) Uani 1 1 d .
O4 O 0.42242(14) -0.1758(3) 0.26094(17) 0.0334(8) Uani 1 1 d .
O5 O 0.44735(12) 0.0213(3) 0.31245(15) 0.0229(6) Uani 1 1 d .
O6 O 0.46974(12) 0.8838(2) -0.01814(14) 0.0203(6) Uani 1 1 d .
O7 O 0.48054(11) 0.6297(2) -0.00807(15) 0.0192(6) Uani 1 1 d .
O8 O 0.41983(12) 0.7341(3) -0.11597(15) 0.0228(6) Uani 1 1 d .
O9 O 0.33834(17) 0.4675(4) -0.1761(2) 0.0523(10) Uani 1 1 d .
O10 O 0.40339(13) 0.4124(3) -0.08286(16) 0.0267(7) Uani 1 1 d .
O1W O 0.46583(15) 0.5156(3) 0.12888(16) 0.0317(7) Uani 1 1 d .
H1WA H 0.4970 0.4751 0.1452 0.038 Uiso 1 1 d R
H1WB H 0.4715 0.5999 0.1308 0.038 Uiso 1 1 d R
O2W O 0.43181(15) 0.4407(3) 0.26928(18) 0.0358(8) Uani 1 1 d .
H2WB H 0.4268 0.4552 0.2247 0.043 Uiso 1 1 d R
H2WC H 0.4025 0.4681 0.2864 0.043 Uiso 1 1 d R
O3W O 0.41703(13) -0.1384(3) 0.42809(16) 0.0299(7) Uani 1 1 d .
H3WA H 0.3973 -0.1516 0.3873 0.036 Uiso 1 1 d R
H3WB H 0.4245 -0.2132 0.4490 0.036 Uiso 1 1 d R
O4W O 0.51531(14) -0.2164(3) 0.35423(16) 0.0296(7) Uani 1 1 d .
H4WA H 0.4843 -0.2554 0.3357 0.036 Uiso 1 1 d R
H4WB H 0.5335 -0.1897 0.3215 0.036 Uiso 1 1 d R
N1 N 0.35892(14) 0.1551(3) 0.23107(18) 0.0206(7) Uani 1 1 d .
N2 N 0.35976(14) 0.5885(3) 0.00783(19) 0.0240(8) Uani 1 1 d .
C1 C 0.35780(19) 0.0043(4) 0.2318(2) 0.0274(10) Uani 1 1 d .
H1A H 0.3504 -0.0300 0.1830 0.033 Uiso 1 1 calc R
C2 C 0.3073(2) -0.0338(6) 0.2714(3) 0.0473(14) Uani 1 1 d .
H2A H 0.2726 -0.0536 0.2380 0.057 Uiso 1 1 calc R
H2B H 0.3170 -0.1112 0.3019 0.057 Uiso 1 1 calc R
C3 C 0.2992(2) 0.0897(6) 0.3147(3) 0.0479(14) Uani 1 1 d .
H3A H 0.3274 0.0932 0.3578 0.057 Uiso 1 1 calc R
H3B H 0.2607 0.0931 0.3272 0.057 Uiso 1 1 calc R
C4 C 0.30855(19) 0.2017(5) 0.2642(3) 0.0336(11) Uani 1 1 d .
H4A H 0.2747 0.2143 0.2285 0.040 Uiso 1 1 calc R
H4B H 0.3173 0.2854 0.2897 0.040 Uiso 1 1 calc R
C5 C 0.35552(11) 0.2073(3) 0.15798(14) 0.0218(9) Uani 1 1 d .
H5A H 0.3452 0.3017 0.1577 0.026 Uiso 1 1 calc R
H5B H 0.3250 0.1603 0.1273 0.026 Uiso 1 1 calc R
C6 C 0.41385(11) -0.0538(3) 0.27079(14) 0.0246(9) Uani 1 1 d R
C7 C 0.32464(11) 0.5546(3) -0.06283(14) 0.0328(11) Uani 1 1 d R
H7A H 0.3121 0.6384 -0.0875 0.039 Uiso 1 1 calc R
C8 C 0.2715(3) 0.4793(9) -0.0471(4) 0.076(2) Uani 1 1 d .
H8A H 0.2370 0.5332 -0.0600 0.091 Uiso 1 1 calc R
H8B H 0.2668 0.3955 -0.0734 0.091 Uiso 1 1 calc R
C9 C 0.2822(3) 0.4534(7) 0.0309(4) 0.0636(19) Uani 1 1 d .
H9A H 0.3009 0.3672 0.0412 0.076 Uiso 1 1 calc R
H9B H 0.2462 0.4540 0.0501 0.076 Uiso 1 1 calc R
C10 C 0.3211(2) 0.5667(5) 0.0620(3) 0.0412(13) Uani 1 1 d .
H10A H 0.2989 0.6469 0.0682 0.049 Uiso 1 1 calc R
H10B H 0.3431 0.5413 0.1076 0.049 Uiso 1 1 calc R
C11 C 0.38072(17) 0.7299(4) 0.0096(2) 0.0219(9) Uani 1 1 d .
H11A H 0.3919 0.7578 0.0587 0.026 Uiso 1 1 calc R
H11B H 0.3497 0.7881 -0.0120 0.026 Uiso 1 1 calc R
C12 C 0.3580(2) 0.4713(5) -0.1107(3) 0.0337(11) Uani 1 1 d .

loop_
_atom_site_aniso_label
_atom_site_aniso_U_11
_atom_site_aniso_U_22
_atom_site_aniso_U_33
_atom_site_aniso_U_23
_atom_site_aniso_U_13
_atom_site_aniso_U_12
Co1 0.0202(3) 0.0172(3) 0.0143(3) 0.0006(2) 0.0020(2) -0.0008(2)
Co2 0.0218(3) 0.0134(2) 0.0187(3) 0.0015(2) 0.0033(2) -0.0012(2)
Co3 0.0294(3) 0.0130(2) 0.0158(3) 0.0003(2) 0.0019(2) 0.0004(2)
P1 0.0192(5) 0.0162(5) 0.0138(5) 0.0006(4) 0.0015(4) -0.0023(4)
P2 0.0204(5) 0.0121(4) 0.0140(5) 0.0000(4) 0.0031(4) -0.0007(4)
O1 0.0314(16) 0.0207(14) 0.0177(16) 0.0043(12) 0.0015(12) -0.0064(12)
O2 0.0207(14) 0.0217(14) 0.0145(15) -0.0006(11) 0.0011(11) -0.0014(11)
O3 0.0266(15) 0.0174(14) 0.0266(17) -0.0012(12) 0.0043(13) -0.0034(12)
O4 0.0438(19) 0.0199(15) 0.035(2) -0.0035(14) 0.0025(16) -0.0048(14)
O5 0.0307(16) 0.0162(13) 0.0197(16) 0.0018(12) -0.0025(13) -0.0019(12)
O6 0.0314(15) 0.0122(13) 0.0169(15) -0.0005(11) 0.0024(12) -0.0029(11)
O7 0.0207(14) 0.0125(12) 0.0249(16) 0.0021(11) 0.0056(12) -0.0013(10)
O8 0.0291(15) 0.0247(14) 0.0140(15) 0.0009(12) 0.0016(12) -0.0065(12)
O9 0.054(2) 0.058(2) 0.039(2) -0.0026(19) -0.0103(19) 0.0016(19)
O10 0.0351(17) 0.0208(14) 0.0223(17) -0.0001(12) -0.0018(13) 0.0021(13)
O1W 0.051(2) 0.0165(14) 0.0268(18) 0.0021(13) 0.0035(15) -0.0005(14)
O2W 0.052(2) 0.0237(16) 0.035(2) 0.0055(14) 0.0167(16) 0.0052(15)
O3W 0.0368(17) 0.0281(16) 0.0221(17) 0.0078(13) -0.0035(14) -0.0055(13)
O4W 0.0437(19) 0.0204(14) 0.0241(17) -0.0006(13) 0.0034(14) 0.0025(13)
N1 0.0214(17) 0.0243(17) 0.0163(18) 0.0024(14) 0.0033(14) -0.0004(14)
N2 0.0222(18) 0.0242(18) 0.027(2) 0.0015(15) 0.0098(15) -0.0047(14)
C1 0.032(2) 0.024(2) 0.025(2) 0.0049(18) -0.0026(19) -0.0087(18)
C2 0.030(3) 0.051(3) 0.061(4) 0.023(3) 0.006(3) -0.014(2)
C3 0.038(3) 0.071(4) 0.038(3) 0.009(3) 0.016(2) -0.001(3)
C4 0.021(2) 0.050(3) 0.031(3) -0.005(2) 0.008(2) 0.001(2)
C5 0.021(2) 0.026(2) 0.017(2) 0.0035(17) -0.0005(16) -0.0006(17)
C6 0.032(2) 0.022(2) 0.022(2) 0.0020(17) 0.0106(19) -0.0032(18)
C7 0.028(2) 0.032(2) 0.036(3) -0.002(2) -0.003(2) -0.004(2)
C8 0.041(4) 0.112(6) 0.076(5) 0.000(4) 0.012(3) -0.031(4)
C9 0.039(3) 0.064(4) 0.088(5) 0.023(4) 0.009(3) -0.020(3)
C10 0.040(3) 0.043(3) 0.047(3) 0.006(2) 0.026(3) -0.004(2)
C11 0.024(2) 0.0180(19) 0.025(2) 0.0019(17) 0.0075(18) 0.0024(16)
C12 0.041(3) 0.027(2) 0.029(3) -0.003(2) -0.009(2) -0.001(2)

loop_
_atom_type_symbol
_atom_type_description
_atom_type_scat_dispersion_real
_atom_type_scat_dispersion_imag
_atom_type_scat_source
C C 0.0033 0.0016 'International Tables Vol C Tables 4.2.6.8 and 6.1.1.4'
H H 0.0000 0.0000 'International Tables Vol C Tables 4.2.6.8 and 6.1.1.4'
N N 0.0061 0.0033 'International Tables Vol C Tables 4.2.6.8 and 6.1.1.4'
O O 0.0106 0.0060 'International Tables Vol C Tables 4.2.6.8 and 6.1.1.4'
P P 0.1023 0.0942 'International Tables Vol C Tables 4.2.6.8 and 6.1.1.4'
Co Co 0.3494 0.9721 'International Tables Vol C Tables 4.2.6.8 and 6.1.1.4'

loop_
_geom_angle_atom_site_label_1
_geom_angle_atom_site_label_2
_geom_angle_atom_site_label_3
_geom_angle
_geom_angle_site_symmetry_1
_geom_angle_site_symmetry_3
O8 Co1 O2 99.25(11) 6_566 2_655
O8 Co1 O5 90.03(11) 6_566 .
O2 Co1 O5 88.61(11) 2_655 .
O8 Co1 O2W 85.99(12) 6_566 .
O2 Co1 O2W 94.38(12) 2_655 .
O5 Co1 O2W 175.36(12) . .
O8 Co1 O2 166.37(11) 6_566 .
O2 Co1 O2 79.29(12) 2_655 .
O5 Co1 O2 103.44(11) . .
O2W Co1 O2 80.63(11) . .
O8 Co1 N1 99.88(12) 6_566 .
O2 Co1 N1 156.85(12) 2_655 .
O5 Co1 N1 78.49(12) . .
O2W Co1 N1 99.82(13) . .
O2 Co1 N1 85.07(11) . .
O1 Co2 O10 92.41(12) . .
O1 Co2 O7 169.18(11) . .
O10 Co2 O7 93.76(11) . .
O1 Co2 O7 89.65(11) . 5_665
O10 Co2 O7 92.43(12) . 5_665
O7 Co2 O7 81.23(11) . 5_665
O1 Co2 O1W 88.09(11) . .
O10 Co2 O1W 172.67(12) . .
O7 Co2 O1W 86.91(11) . .
O7 Co2 O1W 94.88(12) 5_665 .
O1 Co2 N2 105.42(12) . .
O10 Co2 N2 79.57(13) . .
O7 Co2 N2 84.45(11) . .
O7 Co2 N2 163.10(11) 5_665 .
O1W Co2 N2 93.24(13) . .
O3 Co3 O3W 175.05(12) 2_655 .
O3 Co3 O6 95.01(11) 2_655 2_645
O3W Co3 O6 88.63(11) . 2_645
O3 Co3 O6 96.19(11) 2_655 6_566
O3W Co3 O6 87.74(12) . 6_566
O6 Co3 O6 80.06(11) 2_645 6_566
O3 Co3 O4W 87.67(12) 2_655 .
O3W Co3 O4W 88.52(12) . .
O6 Co3 O4W 97.47(11) 2_645 .
O6 Co3 O4W 175.57(11) 6_566 .
O3 Co3 O5 91.44(11) 2_655 .
O3W Co3 O5 84.92(11) . .
O6 Co3 O5 173.55(11) 2_645 .
O6 Co3 O5 99.53(11) 6_566 .
O4W Co3 O5 82.51(11) . .
O1 P1 O3 112.31(17) . .
O1 P1 O2 115.12(16) . .
O3 P1 O2 111.85(16) . .
O1 P1 C5 103.61(15) . .
O3 P1 C5 110.56(14) . .
O2 P1 C5 102.56(14) . .
O8 P2 O6 112.75(16) . .
O8 P2 O7 112.96(16) . .
O6 P2 O7 112.81(16) . .
O8 P2 C11 107.62(19) . .
O6 P2 C11 107.67(17) . .
O7 P2 C11 102.20(17) . .
P1 O1 Co2 141.76(18) . .
P1 O2 Co1 136.43(16) . 2_655
P1 O2 Co1 115.17(15) . .
Co1 O2 Co1 100.42(11) 2_655 .
P1 O3 Co3 127.85(17) . 2_655
C6 O5 Co1 115.6(2) . .
C6 O5 Co3 124.1(2) . .
Co1 O5 Co3 118.87(13) . .
P2 O6 Co3 128.47(16) . 2_665
P2 O6 Co3 131.09(17) . 6_565
Co3 O6 Co3 99.94(11) 2_665 6_565
P2 O7 Co2 116.96(15) . .
P2 O7 Co2 138.92(16) . 5_665
Co2 O7 Co2 98.77(11) . 5_665
P2 O8 Co1 141.36(18) . 6_565
C12 O10 Co2 119.5(3) . .
Co2 O1W H1WA 109.2 . .
Co2 O1W H1WB 109.3 . .
H1WA O1W H1WB 109.5 . .
Co1 O2W H2WB 109.3 . .
Co1 O2W H2WC 109.2 . .
H2WB O2W H2WC 109.5 . .
Co3 O3W H3WA 109.2 . .
Co3 O3W H3WB 109.4 . .
H3WA O3W H3WB 109.5 . .
Co3 O4W H4WA 109.3 . .
Co3 O4W H4WB 109.3 . .
H4WA O4W H4WB 109.5 . .
C5 N1 C4 111.0(3) . .
C5 N1 C1 111.3(3) . .
C4 N1 C1 106.8(3) . .
C5 N1 Co1 105.2(2) . .
C4 N1 Co1 112.7(3) . .
C1 N1 Co1 109.9(2) . .
C11 N2 C10 110.8(3) . .
C11 N2 C7 111.5(3) . .
C10 N2 C7 106.2(3) . .
C11 N2 Co2 106.5(2) . .
C10 N2 Co2 114.9(3) . .
C7 N2 Co2 107.0(2) . .
N1 C1 C6 111.8(3) . .
N1 C1 C2 105.4(4) . .
C6 C1 C2 109.8(4) . .
N1 C1 H1A 109.9 . .
C6 C1 H1A 109.9 . .
C2 C1 H1A 109.9 . .
C3 C2 C1 103.7(4) . .
C3 C2 H2A 111.0 . .
C1 C2 H2A 111.0 . .
C3 C2 H2B 111.0 . .
C1 C2 H2B 111.0 . .
H2A C2 H2B 109.0 . .
C2 C3 C4 102.2(4) . .
C2 C3 H3A 111.3 . .
C4 C3 H3A 111.3 . .
C2 C3 H3B 111.3 . .
C4 C3 H3B 111.3 . .
H3A C3 H3B 109.2 . .
N1 C4 C3 104.0(4) . .
N1 C4 H4A 111.0 . .
C3 C4 H4A 111.0 . .
N1 C4 H4B 111.0 . .
C3 C4 H4B 111.0 . .
H4A C4 H4B 109.0 . .
N1 C5 P1 113.3(2) . .
N1 C5 H5A 108.9 . .
P1 C5 H5A 108.9 . .
N1 C5 H5B 108.9 . .
P1 C5 H5B 108.9 . .
H5A C5 H5B 107.7 . .
O4 C6 O5 124.6(3) . .
O4 C6 C1 116.4(3) . .
O5 C6 C1 118.9(3) . .
N2 C7 C8 106.6(3) . .
N2 C7 C12 113.2(3) . .
C8 C7 C12 111.1(4) . .
N2 C7 H7A 108.6 . .
C8 C7 H7A 108.6 . .
C12 C7 H7A 108.6 . .
C9 C8 C7 105.4(5) . .
C9 C8 H8A 110.7 . .
C7 C8 H8A 110.7 . .
C9 C8 H8B 110.7 . .
C7 C8 H8B 110.7 . .
H8A C8 H8B 108.8 . .
C8 C9 C10 105.0(5) . .
C8 C9 H9A 110.7 . .
C10 C9 H9A 110.7 . .
C8 C9 H9B 110.7 . .
C10 C9 H9B 110.7 . .
H9A C9 H9B 108.8 . .
N2 C10 C9 103.4(4) . .
N2 C10 H10A 111.1 . .
C9 C10 H10A 111.1 . .
N2 C10 H10B 111.1 . .
C9 C10 H10B 111.1 . .
H10A C10 H10B 109.0 . .
N2 C11 P2 111.2(3) . .
N2 C11 H11A 109.4 . .
P2 C11 H11A 109.4 . .
N2 C11 H11B 109.4 . .
P2 C11 H11B 109.4 . .
H11A C11 H11B 108.0 . .
O10 C12 O9 124.0(5) . .
O10 C12 C7 118.6(4) . .
O9 C12 C7 117.4(4) . .

loop_
_geom_bond_atom_site_label_1
_geom_bond_atom_site_label_2
_geom_bond_distance
_geom_bond_site_symmetry_2
Co1 O8 2.006(3) 6_566
Co1 O2 2.089(3) 2_655
Co1 O5 2.108(3) .
Co1 O2W 2.155(3) .
Co1 O2 2.165(3) .
Co1 N1 2.209(3) .
Co2 O1 2.034(3) .
Co2 O10 2.059(3) .
Co2 O7 2.090(3) .
Co2 O7 2.120(3) 5_665
Co2 O1W 2.142(3) .
Co2 N2 2.256(4) .
Co3 O3 2.028(3) 2_655
Co3 O3W 2.082(3) .
Co3 O6 2.119(3) 2_645
Co3 O6 2.149(3) 6_566
Co3 O4W 2.191(3) .
Co3 O5 2.199(3) .
P1 O1 1.511(3) .
P1 O3 1.512(3) .
P1 O2 1.543(3) .
P1 C5 1.813(3) .
P2 O8 1.505(3) .
P2 O6 1.527(3) .
P2 O7 1.531(3) .
P2 C11 1.820(4) .
O2 Co1 2.089(3) 2_655
O3 Co3 2.028(3) 2_655
O4 C6 1.250(4) .
O5 C6 1.269(4) .
O6 Co3 2.119(3) 2_665
O6 Co3 2.149(3) 6_565
O7 Co2 2.120(3) 5_665
O8 Co1 2.006(3) 6_565
O9 C12 1.257(6) .
O10 C12 1.257(5) .
O1W H1WA 0.8500 .
O1W H1WB 0.8500 .
O2W H2WB 0.8499 .
O2W H2WC 0.8500 .
O3W H3WA 0.8500 .
O3W H3WB 0.8500 .
O4W H4WA 0.8499 .
O4W H4WB 0.8502 .
N1 C5 1.475(4) .
N1 C4 1.497(5) .
N1 C1 1.501(5) .
N2 C11 1.489(5) .
N2 C10 1.491(5) .
N2 C7 1.501(4) .
C1 C6 1.519(5) .
C1 C2 1.546(6) .
C1 H1A 0.9800 .
C2 C3 1.509(8) .
C2 H2A 0.9700 .
C2 H2B 0.9700 .
C3 C4 1.509(7) .
C3 H3A 0.9700 .
C3 H3B 0.9700 .
C4 H4A 0.9700 .
C4 H4B 0.9700 .
C5 H5A 0.9700 .
C5 H5B 0.9700 .
C7 C8 1.523(6) .
C7 C12 1.534(6) .
C7 H7A 0.9800 .
C8 C9 1.487(9) .
C8 H8A 0.9700 .
C8 H8B 0.9700 .
C9 C10 1.512(8) .
C9 H9A 0.9700 .
C9 H9B 0.9700 .
C10 H10A 0.9700 .
C10 H10B 0.9700 .
C11 H11A 0.9700 .
C11 H11B 0.9700 .

loop_
_geom_hbond_atom_site_label_D
_geom_hbond_atom_site_label_H
_geom_hbond_atom_site_label_A
_geom_hbond_distance_DH
_geom_hbond_distance_HA
_geom_hbond_distance_DA
_geom_hbond_angle_DHA
_geom_hbond_site_symmetry_A
O1W H1WB O4W 0.85 1.87 2.715(4) 173.8 2_665
O2W H2WC O9 0.85 1.88 2.725(5) 178.8 6_566
O4W H4WB O4 0.85 2.01 2.844(5) 165.7 2_655
